data_1548632
loop_
_publ_author_name
'Hou, Sheng-Li'
'Dong, Jie'
'Jiang, Xiao-Lei'
'Jiao, Zhuo-Hao'
'Wang, Chu-Ming'
'Zhao, Bin'

_publ_section_title
;
 Interpenetration-Depended Luminescent Probe in Indium-Organic Frameworks
 for Selectively Detecting Nitrofurazone in Water.
;
_journal_name_full 'Analytical chemistry'
_journal_paper_doi 10.1021/acs.analchem.7b05088
_journal_year 2018
_chemical_formula_moiety '0.06(C432 H224 In16 N16 O128)'
_chemical_formula_sum 'C27 H14 In N O8'
_chemical_formula_weight 595.21
_space_group_crystal_system orthorhombic
_space_group_IT_number 70
_space_group_name_Hall '-F 2uv 2vw'
_space_group_name_H-M_alt 'F d d d'
_symmetry_space_group_name_Hall '-F 2uv 2vw'
_symmetry_space_group_name_H-M 'F d d d :2'
_atom_sites_solution_hydrogens mixed
_audit_creation_date 2017-10-12
_audit_creation_method
;
Olex2 1.2
(compiled 2017.08.10 svn.r3458 for OlexSys, GUI svn.r5381)
;
_audit_update_record
;
????
;
_cell_angle_alpha 90
_cell_angle_beta 90
_cell_angle_gamma 90
_cell_formula_units_Z 16
_cell_length_a 13.706(2)
_cell_length_b 34.190(8)
_cell_length_c 45.370(11)
_cell_measurement_reflns_used 3346
_cell_measurement_temperature 293(2)
_cell_measurement_theta_max 26.9
_cell_measurement_theta_min 3.2
_cell_volume 21261(8)
_computing_molecular_graphics 'Olex2 (Dolomanov et al., 2009)'
_computing_publication_material 'Olex2 (Dolomanov et al., 2009)'
_computing_structure_refinement 'XL (Sheldrick, 2008)'
_diffrn_ambient_temperature 293(2)
_diffrn_measured_fraction_theta_full 0.991
_diffrn_measured_fraction_theta_max 0.991
_diffrn_measurement_device_type 'Bruker P4'
_diffrn_measurement_method '\w scans'
_diffrn_radiation_monochromator graphite
_diffrn_radiation_type MoK\a
_diffrn_radiation_wavelength 0.71073
_diffrn_reflns_av_R_equivalents 0.0936
_diffrn_reflns_av_unetI/netI 0.3032
_diffrn_reflns_Laue_measured_fraction_full 0.991
_diffrn_reflns_Laue_measured_fraction_max 0.991
_diffrn_reflns_limit_h_max 16
_diffrn_reflns_limit_h_min -14
_diffrn_reflns_limit_k_max 40
_diffrn_reflns_limit_k_min -40
_diffrn_reflns_limit_l_max 53
_diffrn_reflns_limit_l_min -50
_diffrn_reflns_number 36363
_diffrn_reflns_point_group_measured_fraction_full 0.991
_diffrn_reflns_point_group_measured_fraction_max 0.991
_diffrn_reflns_theta_full 24.997
_diffrn_reflns_theta_max 24.997
_diffrn_reflns_theta_min 3.203
_exptl_absorpt_coefficient_mu 0.469
_exptl_absorpt_correction_type none
_exptl_crystal_colour Colorless
_exptl_crystal_density_diffrn 0.744
_exptl_crystal_density_method "'not measured'"
_exptl_crystal_description Prism
_exptl_crystal_F_000 4736
_exptl_crystal_size_max 0.2
_exptl_crystal_size_mid 0.2
_exptl_crystal_size_min 0.2
_platon_squeeze_details
;
TITL 1 in Ama2 New: Fddd
CELL   13.7060   34.1900   45.3700     90.00     90.00     90.00
SPGR Fddd
# Solvent Accessible Volume =   14556.8
# Electrons Found in S.A.V. =     887.6
# Note: Atoms in Void as Cxxx and Qxxx all others
Q101 0.067 0.250 0.124 !       1.00 eA-3
Q102 0.687 0.452 0.124 !       0.96 eA-3
C103 0.125 0.125 0.125 !       0.95 eA-3
C104 0.125 0.469 0.126 !       0.78 eA-3
C105 0.177 0.446 0.115 !       0.66 eA-3
C106 0.122 0.428 0.138 !       0.63 eA-3
Q107 0.124 0.273 0.122 !       0.62 eA-3
C108 1.002 0.259 0.022 !       0.61 eA-3
C109 0.125 0.126 0.180 !       0.61 eA-3
C110 0.924 0.007 0.213 !       0.60 eA-3
C111 0.161 0.309 0.026 !       0.59 eA-3
C112 0.212 0.461 0.120 !       0.59 eA-3
C113 0.124 0.280 0.222 !       0.58 eA-3
C114 0.075 0.264 0.024 !       0.58 eA-3
C115 0.516 0.299 0.099 !       0.57 eA-3
C116 0.328 0.037 0.032 !       0.56 eA-3
C117 0.999 0.501 0.094 !       0.55 eA-3
C118 0.194 0.431 0.101 !       0.54 eA-3
C119 0.985 0.241 0.041 !       0.53 eA-3
C120 0.217 0.484 0.131 !       0.52 eA-3
C121 0.665 0.299 0.111 !       0.51 eA-3
C122 0.097 0.109 0.197 !       0.50 eA-3
;
_refine_diff_density_max 0.333
_refine_diff_density_min -0.177
_refine_diff_density_rms 0.042
_refine_ls_extinction_method none
_refine_ls_goodness_of_fit_ref 0.62
_refine_ls_hydrogen_treatment mixed
_refine_ls_matrix_type full
_refine_ls_number_parameters 176
_refine_ls_number_reflns 4651
_refine_ls_number_restraints 97
_refine_ls_restrained_S_all 0.517
_refine_ls_R_factor_all 0.1486
_refine_ls_R_factor_gt 0.0500
_refine_ls_shift/su_max 0.001
_refine_ls_shift/su_mean 0.000
_refine_ls_structure_factor_coef Fsqd
_refine_ls_weighting_details 'w=1/[\s^2^(Fo^2^)+(0.0002P)^2^] where P=(Fo^2^+2Fc^2^)/3'
_refine_ls_weighting_scheme calc
_refine_ls_wR_factor_gt 0.0929
_refine_ls_wR_factor_ref 0.1088
_reflns_Friedel_coverage 0.000
_reflns_number_gt 2000
_reflns_number_total 4651
_reflns_threshold_expression 'I > 2\s(I)'
_cod_data_source_file ac7b05088_si_003.cif
_cod_data_source_block 1_sq
_cod_database_code 1548632
_shelx_shelxl_version_number 2014/7
_shelx_space_group_comment
;
The symmetry employed for this shelxl refinement is uniquely defined
by the following loop, which should always be used as a source of
symmetry information in preference to the above space-group names.
They are only intended as comments.
;
_olex2_refinement_description
;
1. Fixed Uiso
 At 1.2 times of:
  All C(H) groups, All N(H) groups
2. Rigid bond restraints
 C3, O1
 with sigma for 1-2 distances of 0.02 and sigma for 1-3 distances of 0.01
3. Uiso/Uaniso restraints and constraints
C1 \\sim C2 \\sim C9 \\sim C10 \\sim C13 \\sim C3 \\sim C14 \\sim C11 \\sim C5
\\sim C12 \\sim C4 \\sim C6 \\sim C15 \\sim C7 \\sim C8: within 2A with sigma
of 0.01 and sigma for terminal atoms of 0.02
Uanis(O1) \\sim Ueq: with sigma of 0.0005 and sigma for terminal atoms of 0.0005
4.a Aromatic/amide H refined with riding coordinates:
 C1(H1), C10(H10), C13(H13), C14(H14), C11(H11), N1(H1A)
;
_platon_squeeze_void_probe_radius 1.20
_olex2_submission_special_instructions 'No special instructions were received'

loop_
_space_group_symop_operation_xyz
'x, y, z'
'-x+1/4, -y+1/4, z'
'x, -y+1/4, -z+1/4'
'-x+1/4, y, -z+1/4'
'x, y+1/2, z+1/2'
'-x+1/4, -y+3/4, z+1/2'
'x, -y+3/4, -z+3/4'
'-x+1/4, y+1/2, -z+3/4'
'x+1/2, y, z+1/2'
'-x+3/4, -y+1/4, z+1/2'
'x+1/2, -y+1/4, -z+3/4'
'-x+3/4, y, -z+3/4'
'x+1/2, y+1/2, z'
'-x+3/4, -y+3/4, z'
'x+1/2, -y+3/4, -z+1/4'
'-x+3/4, y+1/2, -z+1/4'
'-x, -y, -z'
'x-1/4, y-1/4, -z'
'-x, y-1/4, z-1/4'
'x-1/4, -y, z-1/4'
'-x, -y+1/2, -z+1/2'
'x-1/4, y+1/4, -z+1/2'
'-x, y+1/4, z+1/4'
'x-1/4, -y+1/2, z+1/4'
'-x+1/2, -y, -z+1/2'
'x+1/4, y-1/4, -z+1/2'
'-x+1/2, y-1/4, z+1/4'
'x+1/4, -y, z+1/4'
'-x+1/2, -y+1/2, -z'
'x+1/4, y+1/4, -z'
'-x+1/2, y+1/4, z-1/4'
'x+1/4, -y+1/2, z-1/4'

loop_
_atom_site_label
_atom_site_type_symbol
_atom_site_fract_x
_atom_site_fract_y
_atom_site_fract_z
_atom_site_U_iso_or_equiv
_atom_site_adp_type
_atom_site_occupancy
_atom_site_site_symmetry_order
_atom_site_calc_flag
_atom_site_refinement_flags_posn
_atom_site_refinement_flags_adp
_atom_site_refinement_flags_occupancy
In1 In 0.1250 0.27389(2) 0.1250 0.1140(4) Uani 1 2 d S T P
O3 O 0.2009(4) 0.24432(16) 0.09263(10) 0.147(2) Uani 1 1 d . . .
O4 O 0.2611(4) 0.22659(16) 0.13257(11) 0.180(2) Uani 1 1 d . . .
O2 O 0.4419(4) 0.19950(16) -0.08569(9) 0.1370(19) Uani 1 1 d . . .
O1 O 0.4945(3) 0.17717(11) -0.12801(10) 0.1318(14) Uani 1 1 d . U .
C1 C 0.6250 0.1250 -0.0996(2) 0.131(3) Uani 1 2 d S TU P
H1 H 0.6250 0.1250 -0.1201 0.157 Uiso 1 2 calc RS T P
C2 C 0.5634(5) 0.1481(2) -0.08520(17) 0.130(2) Uani 1 1 d . U .
C9 C 0.4844(7) 0.1643(3) 0.05697(16) 0.184(3) Uani 1 1 d . U .
C10 C 0.4173(7) 0.1867(3) 0.04548(17) 0.212(3) Uani 1 1 d . U .
H10 H 0.4181 0.1896 0.0251 0.254 Uiso 1 1 calc R . .
C13 C 0.4055(7) 0.1818(3) 0.10183(16) 0.183(3) Uani 1 1 d . U .
H13 H 0.4038 0.1789 0.1222 0.220 Uiso 1 1 calc R . .
C3 C 0.4972(7) 0.1752(3) -0.09809(19) 0.157(3) Uani 1 1 d . U .
C14 C 0.4748(6) 0.1614(3) 0.08761(16) 0.191(3) Uani 1 1 d . U .
H14 H 0.5167 0.1453 0.0982 0.230 Uiso 1 1 calc R . .
C11 C 0.3440(6) 0.2067(3) 0.06097(17) 0.216(3) Uani 1 1 d . U .
H11 H 0.2978 0.2211 0.0506 0.259 Uiso 1 1 calc R . .
C5 C 0.6250 0.1250 -0.03886(19) 0.147(3) Uani 1 2 d S TU P
C12 C 0.3394(7) 0.2056(3) 0.09027(17) 0.173(3) Uani 1 1 d . U .
C4 C 0.5593(6) 0.1485(2) -0.05403(16) 0.147(3) Uani 1 1 d . U .
H4 H 0.532(5) 0.1699(18) -0.0455(15) 0.176 Uiso 1 1 d R . .
N1 N 0.6250 0.1250 0.05455(14) 0.161(3) Uani 1 2 d S T P
H1A H 0.6250 0.1250 0.0735 0.193 Uiso 1 2 calc RS T P
C6 C 0.6250 0.1250 -0.00603(19) 0.165(3) Uani 1 2 d S TU P
C15 C 0.2680(8) 0.2265(3) 0.1053(2) 0.160(3) Uani 1 1 d . U .
C7 C 0.5509(6) 0.1456(2) 0.00902(16) 0.178(3) Uani 1 1 d . U .
H7 H 0.501(5) 0.153(2) -0.0057(16) 0.213 Uiso 1 1 d R . .
C8 C 0.5570(6) 0.1439(3) 0.04079(16) 0.172(3) Uani 1 1 d . U .

loop_
_atom_site_aniso_label
_atom_site_aniso_U_11
_atom_site_aniso_U_22
_atom_site_aniso_U_33
_atom_site_aniso_U_23
_atom_site_aniso_U_13
_atom_site_aniso_U_12
In1 0.1447(6) 0.1561(6) 0.0411(3) 0.000 -0.0040(5) 0.000
O3 0.146(4) 0.183(5) 0.113(4) 0.002(3) 0.014(3) 0.048(4)
O4 0.216(5) 0.217(5) 0.107(4) -0.026(3) 0.035(3) 0.064(4)
O2 0.150(4) 0.180(5) 0.081(3) 0.015(3) -0.015(3) 0.056(4)
O1 0.1323(14) 0.1326(14) 0.1305(14) -0.0001(5) -0.0001(5) 0.0008(5)
C1 0.130(7) 0.177(8) 0.084(6) 0.000 0.000 0.045(7)
C2 0.144(6) 0.162(6) 0.085(5) 0.002(4) -0.014(4) 0.055(4)
C9 0.218(6) 0.264(6) 0.070(4) 0.008(4) -0.008(4) 0.143(5)
C10 0.252(7) 0.291(7) 0.092(5) -0.007(5) 0.016(5) 0.171(6)
C13 0.217(7) 0.253(7) 0.080(5) -0.014(4) 0.022(5) 0.119(6)
C3 0.173(8) 0.196(8) 0.103(6) 0.018(5) -0.006(5) 0.025(6)
C14 0.221(6) 0.269(7) 0.085(4) 0.005(5) 0.014(5) 0.119(5)
C11 0.260(7) 0.282(7) 0.106(5) -0.003(5) 0.012(5) 0.161(6)
C5 0.174(7) 0.201(7) 0.066(5) 0.000 0.000 0.080(6)
C12 0.217(7) 0.224(6) 0.077(4) 0.007(4) 0.025(5) 0.109(5)
C4 0.172(6) 0.191(6) 0.078(5) 0.010(4) 0.001(4) 0.067(5)
N1 0.215(9) 0.215(9) 0.052(5) 0.000 0.000 0.092(8)
C6 0.189(7) 0.228(7) 0.077(5) 0.000 0.000 0.087(6)
C15 0.197(8) 0.188(8) 0.095(6) -0.016(6) 0.025(6) 0.078(6)
C7 0.194(6) 0.250(7) 0.090(5) -0.006(5) 0.010(4) 0.112(5)
C8 0.193(6) 0.251(7) 0.072(4) -0.002(5) -0.002(5) 0.117(5)

loop_
_atom_type_symbol
_atom_type_description
_atom_type_scat_dispersion_real
_atom_type_scat_dispersion_imag
_atom_type_scat_source
C C 0.0033 0.0016 'International Tables Vol C Tables 4.2.6.8 and 6.1.1.4'
H H 0.0000 0.0000 'International Tables Vol C Tables 4.2.6.8 and 6.1.1.4'
In In -0.7276 1.3100 'International Tables Vol C Tables 4.2.6.8 and 6.1.1.4'
N N 0.0061 0.0033 'International Tables Vol C Tables 4.2.6.8 and 6.1.1.4'
O O 0.0106 0.0060 'International Tables Vol C Tables 4.2.6.8 and 6.1.1.4'

loop_
_geom_angle_atom_site_label_1
_geom_angle_atom_site_label_2
_geom_angle_atom_site_label_3
_geom_angle
_geom_angle_site_symmetry_1
_geom_angle_site_symmetry_3
O3 In1 O3 121.4(3) 4 .
O3 In1 O4 87.79(19) 4 .
O3 In1 O4 53.34(17) . .
O3 In1 O4 53.35(17) 4 4
O3 In1 O4 87.79(19) . 4
O3 In1 O2 80.6(2) 4 24
O3 In1 O2 80.6(2) . 29
O3 In1 O2 124.64(19) . 24
O3 In1 O2 124.64(19) 4 29
O3 In1 O1 137.98(19) 4 24
O3 In1 O1 87.47(18) 4 29
O3 In1 O1 87.47(18) . 24
O3 In1 O1 137.98(19) . 29
O3 In1 C3 108.9(2) 4 29
O3 In1 C3 107.8(3) 4 24
O3 In1 C3 108.9(2) . 24
O3 In1 C3 107.8(3) . 29
O3 In1 C15 26.23(19) 4 4
O3 In1 C15 108.0(2) 4 .
O3 In1 C15 107.9(2) . 4
O3 In1 C15 26.22(19) . .
O4 In1 O4 99.1(3) 4 .
O4 In1 C3 160.5(2) . 29
O4 In1 C3 83.8(2) 4 29
O4 In1 C3 160.5(2) 4 24
O4 In1 C3 83.8(2) . 24
O4 In1 C15 96.2(2) 4 .
O4 In1 C15 27.35(18) . .
O4 In1 C15 27.35(18) 4 4
O4 In1 C15 96.2(2) . 4
O2 In1 O4 133.74(18) 29 .
O2 In1 O4 81.07(19) 24 .
O2 In1 O4 81.06(19) 29 4
O2 In1 O4 133.74(18) 24 4
O2 In1 O2 131.2(3) 24 29
O2 In1 O1 87.07(17) 24 29
O2 In1 O1 57.42(16) 24 24
O2 In1 O1 87.07(17) 29 24
O2 In1 O1 57.42(16) 29 29
O2 In1 C3 111.0(2) 24 29
O2 In1 C3 27.28(17) 24 24
O2 In1 C3 27.28(17) 29 29
O2 In1 C3 111.0(2) 29 24
O2 In1 C15 102.4(2) 29 4
O2 In1 C15 106.4(2) 24 4
O2 In1 C15 102.4(2) 24 .
O2 In1 C15 106.4(2) 29 .
O1 In1 O4 87.04(15) 24 .
O1 In1 O4 87.04(15) 29 4
O1 In1 O4 167.81(15) 29 .
O1 In1 O4 167.80(15) 24 4
O1 In1 O1 88.97(18) 24 29
O1 In1 C3 30.2(2) 24 24
O1 In1 C3 87.0(2) 24 29
O1 In1 C3 30.2(2) 29 29
O1 In1 C3 87.0(2) 29 24
O1 In1 C15 162.9(2) 24 4
O1 In1 C15 162.9(2) 29 .
O1 In1 C15 84.4(2) 29 4
O1 In1 C15 84.4(2) 24 .
C3 In1 C3 100.0(4) 24 29
C15 In1 C3 95.0(3) 4 29
C15 In1 C3 133.4(3) 4 24
C15 In1 C3 133.4(3) . 29
C15 In1 C3 95.0(3) . 24
C15 In1 C15 106.1(4) . 4
C15 O3 In1 106.5(6) . .
C15 O4 In1 85.5(6) . .
C3 O2 In1 99.3(5) . 29
C3 O1 In1 89.8(5) . 29
C2 C1 C2 121.0(11) . 2_655
C1 C2 C3 126.2(9) . .
C1 C2 C4 121.4(9) . .
C4 C2 C3 112.4(7) . .
C10 C9 C14 111.8(8) . .
C10 C9 C8 125.1(8) . .
C14 C9 C8 123.1(8) . .
C9 C10 C11 126.2(8) . .
C12 C13 C14 127.7(9) . .
O2 C3 In1 53.4(5) . 29
O2 C3 O1 113.4(9) . .
O2 C3 C2 129.1(8) . .
O1 C3 In1 60.1(4) . 29
O1 C3 C2 117.4(9) . .
C2 C3 In1 177.4(7) . 29
C13 C14 C9 120.5(8) . .
C12 C11 C10 121.3(8) . .
C4 C5 C4 120.6(9) 2_655 .
C4 C5 C6 119.7(5) . .
C4 C5 C6 119.7(5) 2_655 .
C13 C12 C11 112.4(9) . .
C13 C12 C15 127.1(9) . .
C11 C12 C15 120.5(10) . .
C5 C4 C2 117.7(8) . .
C8 N1 C8 122.4(10) . 2_655
C7 C6 C5 118.9(5) . .
C7 C6 C5 118.9(5) 2_655 .
C7 C6 C7 122.2(9) . 2_655
O3 C15 In1 47.2(5) . .
O3 C15 O4 113.8(9) . .
O3 C15 C12 123.2(9) . .
O4 C15 In1 67.2(5) . .
O4 C15 C12 122.9(9) . .
C12 C15 In1 169.6(7) . .
C6 C7 C8 114.9(7) . .
C9 C8 C7 117.2(7) . .
N1 C8 C9 120.0(7) . .
N1 C8 C7 122.8(8) . .

loop_
_geom_bond_atom_site_label_1
_geom_bond_atom_site_label_2
_geom_bond_distance
_geom_bond_site_symmetry_2
In1 O3 2.064(5) 4
In1 O3 2.064(5) .
In1 O4 2.493(5) 4
In1 O4 2.493(5) .
In1 O2 2.202(4) 24
In1 O2 2.202(4) 29
In1 O1 2.345(4) 24
In1 O1 2.345(4) 29
In1 C3 2.706(11) 29
In1 C3 2.706(11) 24
In1 C15 2.696(10) .
In1 C15 2.696(10) 4
O3 C15 1.243(8) .
O4 C15 1.242(8) .
O2 In1 2.202(4) 29
O2 C3 1.257(9) .
O1 In1 2.345(4) 29
O1 C3 1.360(8) .
C1 C2 1.329(7) .
C1 C2 1.329(7) 2_655
C2 C3 1.422(10) .
C2 C4 1.416(9) .
C9 C10 1.305(8) .
C9 C14 1.400(8) .
C9 C8 1.418(9) .
C10 C11 1.406(9) .
C13 C14 1.343(8) .
C13 C12 1.326(9) .
C3 In1 2.706(11) 29
C11 C12 1.331(9) .
C5 C4 1.388(7) 2_655
C5 C4 1.388(7) .
C5 C6 1.490(11) .
C12 C15 1.390(10) .
N1 C8 1.296(7) 2_655
N1 C8 1.296(7) .
C6 C7 1.412(7) .
C6 C7 1.412(7) 2_655
C7 C8 1.445(9) .

loop_
_geom_torsion_atom_site_label_1
_geom_torsion_atom_site_label_2
_geom_torsion_atom_site_label_3
_geom_torsion_atom_site_label_4
_geom_torsion
_geom_torsion_site_symmetry_1
_geom_torsion_site_symmetry_4
In1 O3 C15 O4 10.2(10) . .
In1 O3 C15 C12 -174.9(7) . .
In1 O4 C15 O3 -8.1(8) . .
In1 O4 C15 C12 177.0(9) . .
In1 O2 C3 O1 2.5(8) 29 .
In1 O2 C3 C2 179.3(8) 29 .
In1 O1 C3 O2 -2.3(7) 29 .
In1 O1 C3 C2 -179.5(7) 29 .
C1 C2 C3 O2 -175.0(7) . .
C1 C2 C3 O1 1.7(12) . .
C1 C2 C4 C5 2.8(10) . .
C2 C1 C2 C3 177.3(9) 2_655 .
C2 C1 C2 C4 -1.4(5) 2_655 .
C9 C10 C11 C12 2.8(16) . .
C10 C9 C14 C13 -2.9(13) . .
C10 C9 C8 N1 174.4(8) . .
C10 C9 C8 C7 -5.4(15) . .
C10 C11 C12 C13 -4.5(13) . .
C10 C11 C12 C15 178.3(9) . .
C13 C12 C15 In1 168(3) . .
C13 C12 C15 O3 -170.7(10) . .
C13 C12 C15 O4 3.7(16) . .
C3 C2 C4 C5 -176.1(7) . .
C14 C9 C10 C11 1.2(15) . .
C14 C9 C8 N1 -7.8(14) . .
C14 C9 C8 C7 172.4(8) . .
C14 C13 C12 C11 2.8(15) . .
C14 C13 C12 C15 179.9(9) . .
C11 C12 C15 In1 -15(4) . .
C11 C12 C15 O3 6.1(15) . .
C11 C12 C15 O4 -179.4(9) . .
C5 C6 C7 C8 -180.0(5) . .
C12 C13 C14 C9 1.0(16) . .
C4 C2 C3 O2 3.7(13) . .
C4 C2 C3 O1 -179.6(7) . .
C4 C5 C4 C2 -1.3(5) 2_655 .
C4 C5 C6 C7 7.0(6) 2_655 2_655
C4 C5 C6 C7 7.0(6) . .
C4 C5 C6 C7 -173.0(6) 2_655 .
C4 C5 C6 C7 -173.0(6) . 2_655
C6 C5 C4 C2 178.7(5) . .
C6 C7 C8 C9 179.8(7) . .
C6 C7 C8 N1 0.0(12) . .
C7 C6 C7 C8 0.0(5) 2_655 .
C8 C9 C10 C11 179.2(9) . .
C8 C9 C14 C13 179.0(9) . .
C8 N1 C8 C9 -179.8(10) 2_655 .
C8 N1 C8 C7 0.0(6) 2_655 .

loop_
_platon_squeeze_void_nr
_platon_squeeze_void_average_x
_platon_squeeze_void_average_y
_platon_squeeze_void_average_z
_platon_squeeze_void_volume
_platon_squeeze_void_count_electrons
_platon_squeeze_void_content
1 -0.012 -0.007 0.001 14416 922 ' '
